data_2220024
loop_
_publ_author_name
'Lee, Hon Man'
'Lu, Chi-Ying'

_publ_section_title
;
 3,3'-Bis(3-methoxybenzyl)-1,1'-ethylenediimidazolium dibromide
;
_journal_coeditor_code WN2283
_journal_issue 11
_journal_name_full 'Acta Crystallographica Section E'
_journal_page_first o2086
_journal_paper_doi 10.1107/S1600536808031863
_journal_volume 64
_journal_year 2008
_chemical_formula_iupac 'C24 H28 N4 O2 2+, 2Br -'
_chemical_formula_moiety 'C24 H28 N4 O2 2+, 2(Br -)'
_chemical_formula_sum 'C24 H28 Br2 N4 O2'
_chemical_formula_weight 564.32
_chemical_name_systematic
;
3,3'-Bis(3-methoxybenzyl)-1,1'-ethylenediimidazolium dibromide
;
_space_group_IT_number 14
_symmetry_cell_setting monoclinic
_symmetry_space_group_name_Hall '-P 2ybc'
_symmetry_space_group_name_H-M 'P 1 21/c 1'
_atom_sites_solution_hydrogens difmap
_atom_sites_solution_primary direct
_atom_sites_solution_secondary difmap
_audit_creation_method SHELXL-97
_cell_angle_alpha 90.00
_cell_angle_beta 91.491(9)
_cell_angle_gamma 90.00
_cell_formula_units_Z 2
_cell_length_a 18.340(6)
_cell_length_b 5.3566(17)
_cell_length_c 12.340(4)
_cell_measurement_reflns_used 1952
_cell_measurement_temperature 298(2)
_cell_measurement_theta_max 26.3
_cell_measurement_theta_min 3.3
_cell_volume 1211.9(7)
_computing_cell_refinement 'APEX2 (Bruker, 2004)'
_computing_data_collection 'APEX2 (Bruker, 2004)'
_computing_data_reduction 'APEX2 (Bruker, 2004)'
_computing_molecular_graphics 'SHELXTL (Sheldrick, 2008)'
_computing_publication_material 'SHELXTL (Sheldrick, 2008)'
_computing_structure_refinement 'SHELXTL (Sheldrick, 2008)'
_computing_structure_solution 'SHELXTL (Sheldrick, 2008)'
_diffrn_ambient_temperature 298(2)
_diffrn_measured_fraction_theta_full 0.988
_diffrn_measured_fraction_theta_max 0.988
_diffrn_measurement_device_type 'Bruker SMART APEXII'
_diffrn_measurement_method \w
_diffrn_radiation_monochromator graphite
_diffrn_radiation_type MoK\a
_diffrn_radiation_wavelength 0.71073
_diffrn_reflns_av_R_equivalents 0.0501
_diffrn_reflns_av_sigmaI/netI 0.0708
_diffrn_reflns_limit_h_max 23
_diffrn_reflns_limit_h_min -14
_diffrn_reflns_limit_k_max 6
_diffrn_reflns_limit_k_min -6
_diffrn_reflns_limit_l_max 15
_diffrn_reflns_limit_l_min -14
_diffrn_reflns_number 6855
_diffrn_reflns_theta_full 27.00
_diffrn_reflns_theta_max 27.00
_diffrn_reflns_theta_min 3.30
_diffrn_standards_number 0
_exptl_absorpt_coefficient_mu 3.373
_exptl_absorpt_correction_T_max 0.6001
_exptl_absorpt_correction_T_min 0.3656
_exptl_absorpt_correction_type multi-scan
_exptl_absorpt_process_details '(SADABS; Sheldrick, 2003)'
_exptl_crystal_colour white
_exptl_crystal_density_diffrn 1.546
_exptl_crystal_density_method 'not measured'
_exptl_crystal_description rod
_exptl_crystal_F_000 572
_exptl_crystal_size_max 0.35
_exptl_crystal_size_mid 0.20
_exptl_crystal_size_min 0.15
_refine_diff_density_max 0.712
_refine_diff_density_min -1.237
_refine_ls_extinction_method none
_refine_ls_goodness_of_fit_ref 0.999
_refine_ls_hydrogen_treatment constr
_refine_ls_matrix_type full
_refine_ls_number_parameters 145
_refine_ls_number_reflns 2609
_refine_ls_number_restraints 0
_refine_ls_restrained_S_all 0.999
_refine_ls_R_factor_all 0.0850
_refine_ls_R_factor_gt 0.0515
_refine_ls_shift/su_max 0.001
_refine_ls_shift/su_mean 0.000
_refine_ls_structure_factor_coef Fsqd
_refine_ls_weighting_details 'calc w=1/[\s^2^(Fo^2^)+(0.0825P)^2^+0.0975P] where P=(Fo^2^+2Fc^2^)/3'
_refine_ls_weighting_scheme calc
_refine_ls_wR_factor_gt 0.1268
_refine_ls_wR_factor_ref 0.1432
_reflns_number_gt 1838
_reflns_number_total 2609
_reflns_threshold_expression I>2\s
_cod_data_source_file wn2283.cif
_cod_data_source_block I
_cod_original_sg_symbol_H-M 'P 21/c'
_cod_database_code 2220024
_cod_database_fobs_code 2220024

loop_
_symmetry_equiv_pos_as_xyz
'x, y, z'
'-x, y+1/2, -z+1/2'
'-x, -y, -z'
'x, -y-1/2, z-1/2'

loop_
_atom_site_type_symbol
_atom_site_label
_atom_site_fract_x
_atom_site_fract_y
_atom_site_fract_z
_atom_site_U_iso_or_equiv
_atom_site_adp_type
_atom_site_calc_flag
_atom_site_refinement_flags
_atom_site_occupancy
N N1 0.43660(17) 0.3916(6) 0.1046(3) 0.0292(7) Uani d . 1
N N2 0.33797(15) 0.2134(6) 0.1563(2) 0.0272(7) Uani d . 1
O O1 0.09061(18) 0.8336(7) 0.1978(3) 0.0551(9) Uani d . 1
Br Br1 0.34564(2) 0.59558(9) 0.39315(4) 0.0443(2) Uani d . 1
C C1 0.3639(2) 0.4034(7) 0.1010(3) 0.0318(9) Uani d . 1
H H1A 0.3361 0.5252 0.0655 0.038 Uiso calc R 1
C C2 0.3950(2) 0.0735(7) 0.1966(3) 0.0305(9) Uani d . 1
H H2A 0.3917 -0.0702 0.2385 0.037 Uiso calc R 1
C C3 0.4573(2) 0.1845(8) 0.1637(3) 0.0331(9) Uani d . 1
H H3A 0.5048 0.1309 0.1783 0.040 Uiso calc R 1
C C4 0.4858(2) 0.5616(7) 0.0499(3) 0.0301(9) Uani d . 1
H H4A 0.5262 0.6056 0.0984 0.036 Uiso calc R 1
H H4B 0.4600 0.7136 0.0299 0.036 Uiso calc R 1
C C5 0.2612(2) 0.1516(9) 0.1779(4) 0.0478(13) Uani d . 1
H H5A 0.2538 0.1573 0.2554 0.057 Uiso calc R 1
H H5B 0.2511 -0.0173 0.1534 0.057 Uiso calc R 1
C C6 0.2085(2) 0.3286(8) 0.1218(4) 0.0353(10) Uani d . 1
C C7 0.1942(2) 0.3068(10) 0.0106(4) 0.0504(12) Uani d . 1
H H7A 0.2172 0.1854 -0.0300 0.060 Uiso calc R 1
C C8 0.1452(3) 0.4690(11) -0.0375(4) 0.0549(13) Uani d . 1
H H8A 0.1360 0.4578 -0.1119 0.066 Uiso calc R 1
C C9 0.1094(2) 0.6460(9) 0.0203(4) 0.0470(12) Uani d . 1
H H9A 0.0763 0.7530 -0.0142 0.056 Uiso calc R 1
C C10 0.1230(2) 0.6648(8) 0.1315(4) 0.0375(10) Uani d . 1
C C11 0.1735(2) 0.5067(9) 0.1817(4) 0.0361(9) Uani d . 1
H H11A 0.1835 0.5211 0.2557 0.043 Uiso calc R 1
C C12 0.0360(3) 0.9930(12) 0.1522(5) 0.0641(15) Uani d . 1
H H12A 0.0182 1.1019 0.2073 0.096 Uiso calc R 1
H H12B -0.0035 0.8940 0.1231 0.096 Uiso calc R 1
H H12C 0.0564 1.0909 0.0953 0.096 Uiso calc R 1

loop_
_atom_site_aniso_label
_atom_site_aniso_U_11
_atom_site_aniso_U_22
_atom_site_aniso_U_33
_atom_site_aniso_U_12
_atom_site_aniso_U_13
_atom_site_aniso_U_23
N1 0.0268(16) 0.0313(18) 0.0295(17) -0.0003(13) 0.0001(13) 0.0021(14)
N2 0.0241(16) 0.0276(18) 0.0298(17) 0.0021(13) -0.0011(13) 0.0040(14)
O1 0.053(2) 0.053(2) 0.060(2) 0.0171(16) -0.0040(16) -0.0099(17)
Br1 0.0467(3) 0.0480(3) 0.0380(3) -0.0161(2) -0.00102(19) 0.0012(2)
C1 0.030(2) 0.030(2) 0.036(2) 0.0073(16) -0.0012(16) 0.0039(17)
C2 0.029(2) 0.030(2) 0.032(2) -0.0002(16) -0.0018(16) 0.0090(17)
C3 0.029(2) 0.036(2) 0.034(2) 0.0047(17) -0.0043(16) 0.0071(18)
C4 0.031(2) 0.031(2) 0.028(2) -0.0029(16) -0.0002(16) 0.0006(16)
C5 0.021(2) 0.051(3) 0.071(3) -0.0005(19) 0.004(2) 0.024(2)
C6 0.0225(19) 0.037(2) 0.047(2) -0.0039(17) -0.0012(17) 0.0074(19)
C7 0.038(3) 0.059(3) 0.055(3) 0.008(2) 0.007(2) -0.008(3)
C8 0.054(3) 0.075(4) 0.036(3) 0.009(3) -0.006(2) -0.002(2)
C9 0.036(2) 0.055(3) 0.049(3) 0.011(2) -0.006(2) 0.010(2)
C10 0.029(2) 0.037(2) 0.046(3) -0.0011(18) 0.0003(18) -0.0017(19)
C11 0.028(2) 0.043(2) 0.038(2) -0.0042(19) -0.0045(17) 0.003(2)
C12 0.052(3) 0.056(3) 0.084(4) 0.020(3) 0.003(3) -0.006(3)

loop_
_atom_type_symbol
_atom_type_description
_atom_type_scat_dispersion_real
_atom_type_scat_dispersion_imag
_atom_type_scat_source
C C 0.0033 0.0016 'International Tables Vol C Tables 4.2.6.8 and 6.1.1.4'
H H 0.0000 0.0000 'International Tables Vol C Tables 4.2.6.8 and 6.1.1.4'
N N 0.0061 0.0033 'International Tables Vol C Tables 4.2.6.8 and 6.1.1.4'
O O 0.0106 0.0060 'International Tables Vol C Tables 4.2.6.8 and 6.1.1.4'
Br Br -0.2901 2.4595 'International Tables Vol C Tables 4.2.6.8 and 6.1.1.4'

loop_
_geom_angle_atom_site_label_1
_geom_angle_atom_site_label_2
_geom_angle_atom_site_label_3
_geom_angle_site_symmetry_1
_geom_angle_site_symmetry_3
_geom_angle
C1 N1 C3 . . 108.6(3)
C1 N1 C4 . . 125.7(3)
C3 N1 C4 . . 125.6(3)
C1 N2 C2 . . 109.1(3)
C1 N2 C5 . . 128.6(3)
C2 N2 C5 . . 122.3(3)
C10 O1 C12 . . 118.2(4)
N2 C1 N1 . . 108.6(3)
N2 C1 H1A . . 125.7
N1 C1 H1A . . 125.7
C3 C2 N2 . . 107.0(3)
C3 C2 H2A . . 126.5
N2 C2 H2A . . 126.5
C2 C3 N1 . . 106.7(3)
C2 C3 H3A . . 126.6
N1 C3 H3A . . 126.6
N1 C4 C4 . 3_665 109.6(4)
N1 C4 H4A . . 109.7
C4 C4 H4A 3_665 . 109.7
N1 C4 H4B . . 109.7
C4 C4 H4B 3_665 . 109.7
H4A C4 H4B . . 108.2
N2 C5 C6 . . 112.3(3)
N2 C5 H5A . . 109.2
C6 C5 H5A . . 109.2
N2 C5 H5B . . 109.2
C6 C5 H5B . . 109.2
H5A C5 H5B . . 107.9
C11 C6 C7 . . 120.5(4)
C11 C6 C5 . . 119.5(4)
C7 C6 C5 . . 120.0(4)
C8 C7 C6 . . 118.5(5)
C8 C7 H7A . . 120.8
C6 C7 H7A . . 120.8
C9 C8 C7 . . 122.1(5)
C9 C8 H8A . . 119.0
C7 C8 H8A . . 119.0
C8 C9 C10 . . 119.4(4)
C8 C9 H9A . . 120.3
C10 C9 H9A . . 120.3
O1 C10 C11 . . 115.5(4)
O1 C10 C9 . . 124.7(4)
C11 C10 C9 . . 119.7(4)
C6 C11 C10 . . 119.9(4)
C6 C11 H11A . . 120.1
C10 C11 H11A . . 120.1
O1 C12 H12A . . 109.5
O1 C12 H12B . . 109.5
H12A C12 H12B . . 109.5
O1 C12 H12C . . 109.5
H12A C12 H12C . . 109.5
H12B C12 H12C . . 109.5

loop_
_geom_bond_atom_site_label_1
_geom_bond_atom_site_label_2
_geom_bond_site_symmetry_2
_geom_bond_distance
N1 C1 . 1.334(5)
N1 C3 . 1.375(5)
N1 C4 . 1.460(5)
N2 C1 . 1.321(5)
N2 C2 . 1.369(5)
N2 C5 . 1.477(5)
O1 C10 . 1.366(5)
O1 C12 . 1.422(6)
C1 H1A . 0.9300
C2 C3 . 1.360(6)
C2 H2A . 0.9300
C3 H3A . 0.9300
C4 C4 3_665 1.502(7)
C4 H4A . 0.9700
C4 H4B . 0.9700
C5 C6 . 1.509(6)
C5 H5A . 0.9700
C5 H5B . 0.9700
C6 C11 . 1.376(6)
C6 C7 . 1.396(6)
C7 C8 . 1.374(7)
C7 H7A . 0.9300
C8 C9 . 1.365(7)
C8 H8A . 0.9300
C9 C10 . 1.391(6)
C9 H9A . 0.9300
C10 C11 . 1.389(6)
C11 H11A . 0.9300
C12 H12A . 0.9600
C12 H12B . 0.9600
C12 H12C . 0.9600

loop_
_geom_hbond_atom_site_label_D
_geom_hbond_atom_site_label_H
_geom_hbond_atom_site_label_A
_geom_hbond_site_symmetry_A
_geom_hbond_distance_DH
_geom_hbond_distance_HA
_geom_hbond_distance_DA
_geom_hbond_angle_DHA
C2 H2A Br1 1_545 0.93 2.77 3.657(4) 160.9
C3 H3A Br1 2_645 0.93 2.91 3.729(4) 147.8
C4 H4B Br1 4_575 0.97 2.85 3.669(4) 143.0
